data_4346562
loop_
_publ_author_name
'North, Andrea J.'
'Hayne, David J.'
'Schieber, Christine'
'Price, Katherine'
'White, Anthony R.'
'Crouch, Peter J.'
'Rigopoulos, Angela'
'O'Keefe, Graeme J'
'Tochon-Danguy, Henri'
'Scott, Andrew M.'
'White, Jonathan M.'
'Ackermann, Uwe'
'Donnelly, Paul S.'

_publ_section_title
;
 Toward hypoxia-selective rhenium and technetium tricarbonyl complexes.
;
_journal_issue 19
_journal_name_full 'Inorganic chemistry'
_journal_page_first 9594
_journal_page_last 9610
_journal_paper_doi 10.1021/acs.inorgchem.5b01691
_journal_volume 54
_journal_year 2015
_chemical_formula_sum 'C21 H16 N5 O5 Re'
_chemical_formula_weight 604.59
_space_group_crystal_system monoclinic
_space_group_IT_number 14
_space_group_name_Hall '-P 2ybc'
_space_group_name_H-M_alt 'P 1 21/c 1'
_atom_sites_solution_hydrogens geom
_audit_creation_method SHELXL-2014/7
_cell_angle_alpha 90
_cell_angle_beta 91.4930(10)
_cell_angle_gamma 90
_cell_formula_units_Z 4
_cell_length_a 16.4614(2)
_cell_length_b 7.75170(10)
_cell_length_c 16.0826(2)
_cell_measurement_reflns_used 4979
_cell_measurement_temperature 130.0(2)
_cell_measurement_theta_max 73.0537
_cell_measurement_theta_min 2.6839
_cell_volume 2051.50(4)
_computing_cell_refinement
;
CrysAlis RED, Oxford Diffraction Ltd.,
Version 1.171.32.15 (release 10-01-2008 CrysAlis171 .NET)
(compiled Jan 10 2008,16:37:18)
;
_computing_data_collection
;
CrysAlis CCD, Oxford Diffraction Ltd.,
Version 1.171.32.15 (release 10-01-2008 CrysAlis171 .NET)
(compiled Jan 10 2008,16:37:18)
;
_computing_data_reduction
;
CrysAlis RED, Oxford Diffraction Ltd.,
Version 1.171.32.15 (release 10-01-2008 CrysAlis171 .NET)
(compiled Jan 10 2008,16:37:18)
;
_computing_structure_refinement 'SHELXL-2014/7 (Sheldrick, 2014)'
_diffrn_ambient_temperature 130(2)
_diffrn_measured_fraction_theta_full 0.997
_diffrn_measured_fraction_theta_max 0.997
_diffrn_measurement_device_type 'XCalibur CCD diffractometer'
_diffrn_measurement_method 'phi and omega scans'
_diffrn_radiation_monochromator graphite
_diffrn_radiation_source 'Enhance (Cu) X-ray Source'
_diffrn_radiation_type 'Cu K\a'
_diffrn_radiation_wavelength 1.5418
_diffrn_reflns_av_R_equivalents 0.0332
_diffrn_reflns_av_unetI/netI 0.0321
_diffrn_reflns_Laue_measured_fraction_full 0.997
_diffrn_reflns_Laue_measured_fraction_max 0.997
_diffrn_reflns_limit_h_max 19
_diffrn_reflns_limit_h_min -19
_diffrn_reflns_limit_k_max 9
_diffrn_reflns_limit_k_min -6
_diffrn_reflns_limit_l_max 19
_diffrn_reflns_limit_l_min -14
_diffrn_reflns_number 7332
_diffrn_reflns_point_group_measured_fraction_full 0.997
_diffrn_reflns_point_group_measured_fraction_max 0.997
_diffrn_reflns_theta_full 67.500
_diffrn_reflns_theta_max 67.500
_diffrn_reflns_theta_min 2.685
_exptl_absorpt_coefficient_mu 11.988
_exptl_absorpt_correction_T_max 0.666
_exptl_absorpt_correction_T_min 0.109
_exptl_absorpt_correction_type gaussian
_exptl_absorpt_process_details
;
CrysAlis RED, Oxford Diffraction Ltd.,
Version 1.171.32.15 (release 10-01-2008 CrysAlis171 .NET)
(compiled Jan 10 2008,16:37:18)
Numerical absorption correction based on gaussian integration over
			a multifaceted crystal model
;
_exptl_crystal_colour yellow-brown
_exptl_crystal_density_diffrn 1.957
_exptl_crystal_description rod
_exptl_crystal_F_000 1168
_exptl_crystal_size_max 0.2992
_exptl_crystal_size_mid 0.0860
_exptl_crystal_size_min 0.0360
_refine_diff_density_max 1.591
_refine_diff_density_min -1.326
_refine_diff_density_rms 0.156
_refine_ls_extinction_method none
_refine_ls_goodness_of_fit_ref 1.049
_refine_ls_hydrogen_treatment constr
_refine_ls_matrix_type full
_refine_ls_number_parameters 290
_refine_ls_number_reflns 3693
_refine_ls_number_restraints 0
_refine_ls_restrained_S_all 1.049
_refine_ls_R_factor_all 0.0387
_refine_ls_R_factor_gt 0.0333
_refine_ls_shift/su_max 0.001
_refine_ls_shift/su_mean 0.000
_refine_ls_structure_factor_coef Fsqd
_refine_ls_weighting_details 'w=1/[\s^2^(Fo^2^)+(0.0648P)^2^] where P=(Fo^2^+2Fc^2^)/3'
_refine_ls_weighting_scheme calc
_refine_ls_wR_factor_gt 0.0923
_refine_ls_wR_factor_ref 0.0944
_reflns_Friedel_coverage 0.000
_reflns_number_gt 3150
_reflns_number_total 3693
_reflns_threshold_expression 'I > 2\s(I)'
_cod_data_source_file ic5b01691_si_008.cif
_cod_data_source_block shelx
_cod_depositor_comments
;
The following automatic conversions were performed:

data item '_diffrn_ambient_temperature' value '130.02)' was changed
to '130(2)' -- precision was estimated.

Automatic conversion script
Id: cif_fix_values 6909 2019-04-08 15:41:33Z antanas 
;
_cod_original_sg_symbol_H-M 'P 21/c'
_cod_database_code 4346562
_shelx_shelxl_version_number 2014/7
_shelx_space_group_comment
;
The symmetry employed for this shelxl refinement is uniquely defined
by the following loop, which should always be used as a source of
symmetry information in preference to the above space-group names.
They are only intended as comments.
;

loop_
_space_group_symop_operation_xyz
'x, y, z'
'-x, y+1/2, -z+1/2'
'-x, -y, -z'
'x, -y-1/2, z-1/2'

loop_
_atom_site_label
_atom_site_type_symbol
_atom_site_fract_x
_atom_site_fract_y
_atom_site_fract_z
_atom_site_U_iso_or_equiv
_atom_site_adp_type
_atom_site_occupancy
_atom_site_site_symmetry_order
_atom_site_calc_flag
_atom_site_refinement_flags_posn
_atom_site_refinement_flags_adp
C1 C 0.5512(3) 0.8042(6) 0.5307(3) 0.0222(9) Uani 1 1 d . .
C2 C 0.5550(3) 0.7470(6) 0.4480(3) 0.0219(10) Uani 1 1 d . .
H2 H 0.6025 0.7583 0.4185 0.026 Uiso 1 1 calc R U
C3 C 0.4861(3) 0.6733(6) 0.4115(3) 0.0238(10) Uani 1 1 d . .
C4 C 0.4143(3) 0.6486(6) 0.4523(3) 0.0276(11) Uani 1 1 d . .
H4 H 0.3700 0.5950 0.4262 0.033 Uiso 1 1 calc R U
C5 C 0.4109(3) 0.7067(7) 0.5333(3) 0.0332(12) Uani 1 1 d . .
H5 H 0.3633 0.6927 0.5625 0.040 Uiso 1 1 calc R U
C6 C 0.4776(3) 0.7857(7) 0.5715(3) 0.0275(11) Uani 1 1 d . .
H6 H 0.4733 0.8274 0.6255 0.033 Uiso 1 1 calc R U
C7 C 0.6181(3) 0.8834(6) 0.5771(3) 0.0212(9) Uani 1 1 d . .
H7 H 0.6031 0.9516 0.6218 0.025 Uiso 1 1 calc R U
C8 C 0.8028(3) 0.7658(6) 0.4956(3) 0.0210(9) Uani 1 1 d . .
C9 C 0.8370(3) 0.6616(6) 0.4333(3) 0.0243(10) Uani 1 1 d . .
H9 H 0.8032 0.6018 0.3962 0.029 Uiso 1 1 calc R U
C10 C 0.9192(3) 0.6483(6) 0.4274(3) 0.0262(11) Uani 1 1 d . .
H10 H 0.9414 0.5768 0.3876 0.031 Uiso 1 1 calc R U
C11 C 0.9701(3) 0.7433(7) 0.4820(3) 0.0285(11) Uani 1 1 d . .
H11 H 1.0263 0.7386 0.4777 0.034 Uiso 1 1 calc R U
C12 C 0.9351(3) 0.8428(6) 0.5415(3) 0.0225(10) Uani 1 1 d . .
H12 H 0.9688 0.9044 0.5780 0.027 Uiso 1 1 calc R U
C13 C 0.7165(3) 1.0846(6) 0.7254(3) 0.0248(10) Uani 1 1 d . .
C14 C 0.8818(3) 1.0698(6) 0.7082(3) 0.0205(9) Uani 1 1 d . .
C15 C 0.7884(3) 1.2150(6) 0.5934(3) 0.0220(10) Uani 1 1 d . .
N5 N 0.4912(2) 0.6136(6) 0.3242(3) 0.0285(9) Uani 1 1 d . .
C16 C 0.8652(3) 0.6556(6) 0.7212(3) 0.0232(10) Uani 1 1 d . .
H16 H 0.9102 0.6934 0.6926 0.028 Uiso 1 1 calc R U
C17 C 0.8742(3) 0.5186(6) 0.7752(3) 0.0245(11) Uani 1 1 d . .
H17 H 0.9248 0.4665 0.7826 0.029 Uiso 1 1 calc R U
C18 C 0.8080(3) 0.4575(6) 0.8189(3) 0.0226(9) Uani 1 1 d . .
C19 C 0.7334(3) 0.5355(6) 0.8004(3) 0.0232(10) Uani 1 1 d . .
H19 H 0.6867 0.4955 0.8254 0.028 Uiso 1 1 calc R U
C20 C 0.7284(3) 0.6711(6) 0.7455(3) 0.0237(10) Uani 1 1 d . .
H20 H 0.6777 0.7194 0.7338 0.028 Uiso 1 1 calc R U
C21 C 0.8180(3) 0.3239(6) 0.8859(3) 0.0276(10) Uani 1 1 d . .
H21A H 0.8406 0.3767 0.9353 0.041 Uiso 1 1 calc R U
H21B H 0.8539 0.2347 0.8676 0.041 Uiso 1 1 calc R U
H21C H 0.7660 0.2748 0.8976 0.041 Uiso 1 1 calc R U
N1 N 0.6970(2) 0.8735(5) 0.5658(2) 0.0211(8) Uani 1 1 d . .
N2 N 0.7217(2) 0.7743(5) 0.4999(2) 0.0206(8) Uani 1 1 d . .
N3 N 0.8533(2) 0.8558(4) 0.5496(2) 0.0178(8) Uani 1 1 d . .
N4 N 0.7935(2) 0.7373(5) 0.7080(2) 0.0187(8) Uani 1 1 d . .
O1 O 0.6722(2) 1.1400(5) 0.7724(2) 0.0375(9) Uani 1 1 d . .
O2 O 0.9379(2) 1.1168(5) 0.7462(2) 0.0296(8) Uani 1 1 d . .
O3 O 0.7898(2) 1.3529(4) 0.5674(2) 0.0321(8) Uani 1 1 d . .
O4 O 0.5512(2) 0.6497(6) 0.2853(2) 0.0432(10) Uani 1 1 d . .
O5 O 0.4344(3) 0.5315(6) 0.2949(3) 0.0500(12) Uani 1 1 d . .
Re1 Re 0.78948(2) 0.99072(2) 0.64447(2) 0.01783(11) Uani 1 1 d . .

loop_
_atom_site_aniso_label
_atom_site_aniso_U_11
_atom_site_aniso_U_22
_atom_site_aniso_U_33
_atom_site_aniso_U_23
_atom_site_aniso_U_13
_atom_site_aniso_U_12
C1 0.022(2) 0.022(2) 0.022(2) 0.003(2) -0.0044(18) 0.0023(19)
C2 0.017(2) 0.022(2) 0.027(3) 0.005(2) -0.0009(18) 0.0012(17)
C3 0.023(2) 0.024(2) 0.023(2) 0.002(2) -0.0023(19) 0.0065(19)
C4 0.019(2) 0.026(3) 0.037(3) 0.001(2) -0.007(2) -0.0007(19)
C5 0.021(2) 0.041(3) 0.038(3) 0.004(3) 0.006(2) 0.001(2)
C6 0.024(2) 0.034(3) 0.025(3) 0.002(2) 0.0006(19) 0.005(2)
C7 0.020(2) 0.021(2) 0.022(2) -0.0012(19) -0.0016(18) 0.0023(18)
C8 0.026(2) 0.019(2) 0.018(2) 0.0037(18) -0.0039(18) 0.0016(18)
C9 0.031(2) 0.019(2) 0.022(2) -0.0033(19) -0.0058(19) 0.0015(18)
C10 0.033(2) 0.024(3) 0.022(2) -0.0011(19) 0.005(2) 0.0058(19)
C11 0.022(2) 0.034(3) 0.029(3) -0.001(2) 0.003(2) 0.003(2)
C12 0.022(2) 0.024(2) 0.022(2) -0.0006(19) -0.0022(18) -0.0024(18)
C13 0.022(2) 0.022(2) 0.030(3) 0.000(2) -0.002(2) -0.0017(18)
C14 0.026(2) 0.015(2) 0.021(2) -0.0040(19) 0.0013(19) -0.0009(18)
C15 0.027(2) 0.015(2) 0.024(2) -0.007(2) -0.0022(19) 0.0025(18)
N5 0.025(2) 0.029(2) 0.031(2) -0.0004(19) -0.0069(18) 0.0016(17)
C16 0.018(2) 0.029(3) 0.023(2) 0.001(2) 0.0016(18) -0.0028(18)
C17 0.026(2) 0.020(2) 0.027(3) 0.0034(19) -0.004(2) 0.0007(18)
C18 0.027(2) 0.020(2) 0.021(2) -0.003(2) -0.0028(19) -0.004(2)
C19 0.021(2) 0.022(2) 0.026(3) 0.002(2) 0.0010(19) -0.005(2)
C20 0.020(2) 0.024(2) 0.027(2) 0.000(2) -0.0018(18) -0.0028(18)
C21 0.033(3) 0.025(2) 0.024(2) 0.005(2) -0.002(2) -0.005(2)
N1 0.0240(19) 0.0168(19) 0.023(2) 0.0021(16) -0.0012(16) 0.0012(15)
N2 0.0239(19) 0.0169(19) 0.0208(19) -0.0027(16) -0.0024(15) -0.0012(15)
N3 0.0208(18) 0.0130(18) 0.0196(19) 0.0024(15) 0.0018(15) 0.0009(14)
N4 0.0239(19) 0.0152(18) 0.0170(19) -0.0012(15) -0.0019(15) 0.0010(15)
O1 0.036(2) 0.037(2) 0.040(2) -0.0125(18) 0.0127(17) -0.0049(17)
O2 0.0241(17) 0.0332(19) 0.0310(19) -0.0059(16) -0.0071(15) -0.0010(15)
O3 0.041(2) 0.022(2) 0.034(2) 0.0003(15) 0.0001(16) 0.0010(15)
O4 0.032(2) 0.069(3) 0.029(2) -0.012(2) 0.0050(17) -0.0129(19)
O5 0.037(2) 0.073(3) 0.039(2) -0.015(2) -0.0093(19) -0.022(2)
Re1 0.01924(15) 0.01595(15) 0.01820(16) -0.00079(8) -0.00120(10) -0.00011(7)

loop_
_atom_type_symbol
_atom_type_description
_atom_type_scat_dispersion_real
_atom_type_scat_dispersion_imag
_atom_type_scat_source
C C 0.0181 0.0091 'International Tables Vol C Tables 4.2.6.8 and 6.1.1.4'
H H 0.0000 0.0000 'International Tables Vol C Tables 4.2.6.8 and 6.1.1.4'
N N 0.0311 0.0180 'International Tables Vol C Tables 4.2.6.8 and 6.1.1.4'
O O 0.0492 0.0322 'International Tables Vol C Tables 4.2.6.8 and 6.1.1.4'
Re Re -5.2083 5.8923 'International Tables Vol C Tables 4.2.6.8 and 6.1.1.4'

loop_
_geom_angle_atom_site_label_1
_geom_angle_atom_site_label_2
_geom_angle_atom_site_label_3
_geom_angle
C6 C1 C2 118.2(4)
C6 C1 C7 117.2(4)
C2 C1 C7 124.6(4)
C3 C2 C1 118.3(4)
C4 C3 C2 123.9(4)
C4 C3 N5 118.5(4)
C2 C3 N5 117.6(4)
C3 C4 C5 117.3(4)
C4 C5 C6 120.7(5)
C5 C6 C1 121.4(5)
N1 C7 C1 129.9(4)
N2 C8 N3 121.9(4)
N2 C8 C9 118.7(4)
N3 C8 C9 119.4(4)
C10 C9 C8 120.4(4)
C9 C10 C11 119.6(4)
C12 C11 C10 118.5(4)
N3 C12 C11 123.1(4)
O1 C13 Re1 178.9(4)
O2 C14 Re1 179.4(4)
O3 C15 Re1 175.8(4)
O4 N5 O5 123.2(5)
O4 N5 C3 118.8(4)
O5 N5 C3 117.9(4)
N4 C16 C17 122.6(4)
C16 C17 C18 120.5(5)
C17 C18 C19 116.2(5)
C17 C18 C21 121.6(4)
C19 C18 C21 122.1(5)
C20 C19 C18 120.4(5)
N4 C20 C19 123.0(4)
C7 N1 N2 116.7(4)
C7 N1 Re1 125.3(3)
N2 N1 Re1 118.0(3)
C8 N2 N1 112.3(4)
C12 N3 C8 119.0(4)
C12 N3 Re1 127.5(3)
C8 N3 Re1 113.3(3)
C20 N4 C16 117.0(4)
C20 N4 Re1 122.1(3)
C16 N4 Re1 120.2(3)
C14 Re1 C15 86.43(19)
C14 Re1 C13 90.99(19)
C15 Re1 C13 87.0(2)
C14 Re1 N3 98.06(17)
C15 Re1 N3 97.81(16)
C13 Re1 N3 169.95(17)
C14 Re1 N1 171.71(17)
C15 Re1 N1 97.57(16)
C13 Re1 N1 96.45(17)
N3 Re1 N1 74.26(14)
C14 Re1 N4 91.32(17)
C15 Re1 N4 177.53(16)
C13 Re1 N4 91.99(17)
N3 Re1 N4 83.49(13)
N1 Re1 N4 84.79(13)

loop_
_geom_bond_atom_site_label_1
_geom_bond_atom_site_label_2
_geom_bond_distance
C1 C6 1.400(6)
C1 C2 1.405(6)
C1 C7 1.451(6)
C2 C3 1.386(6)
C3 C4 1.380(6)
C3 N5 1.483(6)
C4 C5 1.381(7)
C5 C6 1.387(7)
C7 N1 1.319(6)
C8 N2 1.342(6)
C8 N3 1.376(6)
C8 C9 1.415(6)
C9 C10 1.361(7)
C10 C11 1.406(7)
C11 C12 1.367(7)
C12 N3 1.359(6)
C13 O1 1.148(6)
C13 Re1 1.936(5)
C14 O2 1.153(5)
C14 Re1 1.912(4)
C15 O3 1.148(6)
C15 Re1 1.923(5)
N5 O4 1.215(5)
N5 O5 1.217(6)
C16 N4 1.351(6)
C16 C17 1.378(6)
C17 C18 1.394(7)
C18 C19 1.395(7)
C18 C21 1.500(7)
C19 C20 1.374(7)
C20 N4 1.345(6)
N1 N2 1.379(5)
N1 Re1 2.155(4)
N3 Re1 2.147(4)
N4 Re1 2.214(4)

loop_
_geom_torsion_atom_site_label_1
_geom_torsion_atom_site_label_2
_geom_torsion_atom_site_label_3
_geom_torsion_atom_site_label_4
_geom_torsion
C6 C1 C2 C3 -0.8(7)
C7 C1 C2 C3 179.9(4)
C1 C2 C3 C4 -1.7(7)
C1 C2 C3 N5 180.0(4)
C2 C3 C4 C5 2.2(7)
N5 C3 C4 C5 -179.4(4)
C3 C4 C5 C6 -0.3(8)
C4 C5 C6 C1 -2.2(8)
C2 C1 C6 C5 2.7(7)
C7 C1 C6 C5 -177.9(5)
C6 C1 C7 N1 158.2(5)
C2 C1 C7 N1 -22.5(8)
N2 C8 C9 C10 -179.4(4)
N3 C8 C9 C10 0.9(7)
C8 C9 C10 C11 -2.1(7)
C9 C10 C11 C12 2.0(7)
C10 C11 C12 N3 -0.9(7)
C4 C3 N5 O4 172.9(5)
C2 C3 N5 O4 -8.6(7)
C4 C3 N5 O5 -6.6(7)
C2 C3 N5 O5 171.8(5)
N4 C16 C17 C18 0.3(7)
C16 C17 C18 C19 3.9(7)
C16 C17 C18 C21 -172.1(4)
C17 C18 C19 C20 -3.6(7)
C21 C18 C19 C20 172.4(4)
C18 C19 C20 N4 -1.0(8)
C1 C7 N1 N2 0.3(7)
C1 C7 N1 Re1 -177.0(4)
N3 C8 N2 N1 -3.2(6)
C9 C8 N2 N1 177.1(4)
C7 N1 N2 C8 -177.2(4)
Re1 N1 N2 C8 0.3(5)
C11 C12 N3 C8 -0.3(7)
C11 C12 N3 Re1 175.2(4)
N2 C8 N3 C12 -179.4(4)
C9 C8 N3 C12 0.3(6)
N2 C8 N3 Re1 4.5(5)
C9 C8 N3 Re1 -175.8(3)
C19 C20 N4 C16 5.2(7)
C19 C20 N4 Re1 -165.1(4)
C17 C16 N4 C20 -4.9(7)
C17 C16 N4 Re1 165.6(4)
